data_4340830
loop_
_publ_author_name
'Chandrasekaran, P.'
'Greene, Angelique F.'
'Lillich, Karen'
'Capone, Stephen'
'Mague, Joel T.'
'DeBeer, Serena'
'Donahue, James P.'

_publ_section_title
;
 A Structural and Spectroscopic Investigation of Octahedral Platinum
 Bis(dithiolene)phosphine Complexes: Platinum Dithiolene Internal Redox
 Chemistry Induced by Phosphine Association.
;
_journal_issue 17
_journal_name_full 'Inorganic chemistry'
_journal_page_first 9192
_journal_page_last 9205
_journal_paper_doi 10.1021/ic501273b
_journal_volume 53
_journal_year 2014
_chemical_formula_moiety 'C32 H28 O4 Pd S4'
_chemical_formula_sum 'C32 H28 O4 Pd S4'
_chemical_formula_weight 711.18
_chemical_name_systematic
; 
 Bis(1,2-bis(4-methoxyphenyl)ethen-1,2-dithiolato) 
palladium(II) 
;
_space_group_IT_number 2
_symmetry_cell_setting triclinic
_symmetry_space_group_name_Hall '-P 1'
_symmetry_space_group_name_H-M 'P -1'
_atom_sites_solution_hydrogens geom
_atom_sites_solution_primary direct
_atom_sites_solution_secondary difmap
_audit_creation_method SHELXL-97
_cell_angle_alpha 104.443(4)
_cell_angle_beta 104.466(4)
_cell_angle_gamma 105.890(4)
_cell_formula_units_Z 2
_cell_length_a 9.792(3)
_cell_length_b 12.201(3)
_cell_length_c 14.106(4)
_cell_measurement_reflns_used 3485
_cell_measurement_temperature 100(2)
_cell_measurement_theta_max 24.76
_cell_measurement_theta_min 2.94
_cell_volume 1475.3(7)
_computing_cell_refinement 'Bruker SAINT (Bruker-AXS 2008a)'
_computing_data_collection 'Bruker APEX2 (Bruker-AXS, 2008)'
_computing_data_reduction 'Bruker SAINT (Bruker-AXS 2008a)'
_computing_molecular_graphics 'Bruker SHELXTL(Bruker-AXS 2000)'
_computing_publication_material 'Bruker SHELXTL(Bruker-AXS 2000)'
_computing_structure_refinement 'SHELXL-97 (Sheldrick, 2008)'
_computing_structure_solution 'SHELXM (Sheldrick, 2004)'
_diffrn_ambient_temperature 100(2)
_diffrn_measured_fraction_theta_full 0.994
_diffrn_measured_fraction_theta_max 0.994
_diffrn_measurement_device_type 'Bruker APEX-I CCD'
_diffrn_measurement_method '\f and \w scans'
_diffrn_radiation_monochromator graphite
_diffrn_radiation_source 'fine-focus sealed tube'
_diffrn_radiation_type MoK\a
_diffrn_radiation_wavelength 0.71073
_diffrn_reflns_av_R_equivalents 0.0570
_diffrn_reflns_av_sigmaI/netI 0.0915
_diffrn_reflns_limit_h_max 11
_diffrn_reflns_limit_h_min -11
_diffrn_reflns_limit_k_max 14
_diffrn_reflns_limit_k_min -14
_diffrn_reflns_limit_l_max 16
_diffrn_reflns_limit_l_min -16
_diffrn_reflns_number 10542
_diffrn_reflns_theta_full 24.80
_diffrn_reflns_theta_max 24.80
_diffrn_reflns_theta_min 1.59
_exptl_absorpt_coefficient_mu 0.949
_exptl_absorpt_correction_T_max 0.9767
_exptl_absorpt_correction_T_min 0.7284
_exptl_absorpt_correction_type multi-scan
_exptl_absorpt_process_details 'SADABS (Sheldrick, 2008a)'
_exptl_crystal_colour orange
_exptl_crystal_density_diffrn 1.601
_exptl_crystal_density_method 'not measured'
_exptl_crystal_description Parallelepiped
_exptl_crystal_F_000 724
_exptl_crystal_size_max 0.08
_exptl_crystal_size_mid 0.03
_exptl_crystal_size_min 0.03
_refine_diff_density_max 1.476
_refine_diff_density_min -1.232
_refine_diff_density_rms 0.145
_refine_ls_extinction_method none
_refine_ls_goodness_of_fit_ref 0.977
_refine_ls_hydrogen_treatment constr
_refine_ls_matrix_type full
_refine_ls_number_parameters 374
_refine_ls_number_reflns 5061
_refine_ls_number_restraints 0
_refine_ls_restrained_S_all 0.977
_refine_ls_R_factor_all 0.0898
_refine_ls_R_factor_gt 0.0523
_refine_ls_shift/su_max 0.000
_refine_ls_shift/su_mean 0.000
_refine_ls_structure_factor_coef Fsqd
_refine_ls_weighting_details 'calc w=1/[\s^2^(Fo^2^)+(0.0731P)^2^] where P=(Fo^2^+2Fc^2^)/3'
_refine_ls_weighting_scheme calc
_refine_ls_wR_factor_gt 0.1218
_refine_ls_wR_factor_ref 0.1396
_reflns_number_gt 3415
_reflns_number_total 5061
_reflns_threshold_expression >2\s(I)
_cod_data_source_file ic501273b_si_002.cif
_cod_data_source_block jpd219_0m
_cod_depositor_comments
;
The following automatic conversions were performed:

'_symmetry_cell_setting' value 'Triclinic' changed to 'triclinic'
according to
/usr/data/users/saulius/crontab/automatic-downloads/rss-feeds/ACS/lib/dictionaries/cif_core.dic
dictionary named 'cif_core.dic' version 2.4.2 from 2011-04-26.

Automatic conversion script
Id: cif_fix_values 2281 2013-09-26 08:29:07Z andrius 

 Adding full bibliography for 4340821--4340833.cif.
;
_cod_original_sg_symbol_H-M P-1
_cod_database_code 4340830

loop_
_symmetry_equiv_pos_as_xyz
'x, y, z'
'-x, -y, -z'

loop_
_atom_site_label
_atom_site_type_symbol
_atom_site_fract_x
_atom_site_fract_y
_atom_site_fract_z
_atom_site_U_iso_or_equiv
_atom_site_adp_type
_atom_site_occupancy
_atom_site_symmetry_multiplicity
_atom_site_calc_flag
_atom_site_refinement_flags
Pd1 Pd 0.21602(6) 0.41828(4) 0.05543(4) 0.01721(17) Uani 1 1 d .
S1 S 0.07490(18) 0.41021(14) -0.10094(12) 0.0188(4) Uani 1 1 d .
S2 S 0.03437(18) 0.24543(14) 0.03557(12) 0.0195(4) Uani 1 1 d .
S3 S 0.37003(18) 0.42152(14) 0.20689(12) 0.0182(4) Uani 1 1 d .
S4 S 0.39023(18) 0.59444(14) 0.07511(12) 0.0195(4) Uani 1 1 d .
O1 O -0.4442(5) 0.1334(4) -0.5688(3) 0.0226(10) Uani 1 1 d .
O2 O -0.6419(5) -0.1618(4) -0.1458(3) 0.0237(10) Uani 1 1 d .
O3 O 1.0050(5) 0.6358(4) 0.6069(3) 0.0235(10) Uani 1 1 d .
O4 O 1.0027(5) 1.0857(4) 0.3232(3) 0.0233(10) Uani 1 1 d .
C1 C -0.0741(7) 0.2772(5) -0.1478(5) 0.0174(14) Uani 1 1 d .
C2 C -0.0986(7) 0.2052(5) -0.0846(5) 0.0167(14) Uani 1 1 d .
C3 C 0.5261(7) 0.5498(5) 0.2462(5) 0.0175(14) Uani 1 1 d .
C4 C 0.5320(7) 0.6303(5) 0.1895(5) 0.0172(14) Uani 1 1 d .
C5 C -0.1708(7) 0.2414(5) -0.2586(5) 0.0160(14) Uani 1 1 d .
C6 C -0.2292(7) 0.3232(5) -0.2930(5) 0.0173(14) Uani 1 1 d .
H6 H -0.2046 0.4022 -0.2458 0.021 Uiso 1 1 calc R
C7 C -0.3233(7) 0.2896(5) -0.3961(5) 0.0180(14) Uani 1 1 d .
H7 H -0.3647 0.3445 -0.4184 0.022 Uiso 1 1 calc R
C8 C -0.3559(7) 0.1747(6) -0.4660(4) 0.0159(13) Uani 1 1 d .
C9 C -0.2959(7) 0.0952(6) -0.4316(5) 0.0174(14) Uani 1 1 d .
H9 H -0.3183 0.0171 -0.4795 0.021 Uiso 1 1 calc R
C10 C -0.2047(7) 0.1259(6) -0.3300(5) 0.0184(14) Uani 1 1 d .
H10 H -0.1652 0.0697 -0.3084 0.022 Uiso 1 1 calc R
C11 C -0.5302(7) 0.2021(6) -0.6035(5) 0.0260(16) Uani 1 1 d .
H11A H -0.5940 0.2135 -0.5611 0.039 Uiso 1 1 calc R
H11B H -0.5940 0.1587 -0.6767 0.039 Uiso 1 1 calc R
H11C H -0.4616 0.2814 -0.5966 0.039 Uiso 1 1 calc R
C12 C -0.2370(7) 0.1000(5) -0.1106(5) 0.0156(14) Uani 1 1 d .
C13 C -0.2345(7) 0.0071(5) -0.0691(5) 0.0184(14) Uani 1 1 d .
H13 H -0.1399 0.0064 -0.0314 0.022 Uiso 1 1 calc R
C14 C -0.3650(7) -0.0833(6) -0.0813(5) 0.0202(15) Uani 1 1 d .
H14 H -0.3597 -0.1466 -0.0544 0.024 Uiso 1 1 calc R
C15 C -0.5039(7) -0.0811(6) -0.1331(5) 0.0220(15) Uani 1 1 d .
C16 C -0.5110(7) 0.0065(5) -0.1790(5) 0.0219(15) Uani 1 1 d .
H16 H -0.6062 0.0047 -0.2183 0.026 Uiso 1 1 calc R
C17 C -0.3801(7) 0.0963(5) -0.1677(5) 0.0195(14) Uani 1 1 d .
H17 H -0.3864 0.1563 -0.1987 0.023 Uiso 1 1 calc R
C18 C -0.6407(8) -0.2520(6) -0.0971(5) 0.0293(17) Uani 1 1 d .
H18A H -0.5909 -0.3040 -0.1273 0.044 Uiso 1 1 calc R
H18B H -0.7448 -0.3014 -0.1086 0.044 Uiso 1 1 calc R
H18C H -0.5856 -0.2120 -0.0221 0.044 Uiso 1 1 calc R
C19 C 0.6525(7) 0.5708(5) 0.3395(5) 0.0174(14) Uani 1 1 d .
C20 C 0.8013(7) 0.6054(5) 0.3399(5) 0.0200(15) Uani 1 1 d .
H20 H 0.8197 0.6122 0.2783 0.024 Uiso 1 1 calc R
C21 C 0.9222(7) 0.6299(6) 0.4277(5) 0.0203(15) Uani 1 1 d .
H21 H 1.0226 0.6557 0.4270 0.024 Uiso 1 1 calc R
C22 C 0.8948(7) 0.6162(6) 0.5166(5) 0.0205(15) Uani 1 1 d .
C23 C 0.7484(7) 0.5790(5) 0.5169(5) 0.0207(15) Uani 1 1 d .
H23 H 0.7300 0.5702 0.5781 0.025 Uiso 1 1 calc R
C24 C 0.6294(7) 0.5548(5) 0.4292(5) 0.0184(14) Uani 1 1 d .
H24 H 0.5292 0.5264 0.4298 0.022 Uiso 1 1 calc R
C25 C 1.1585(7) 0.6883(6) 0.6132(5) 0.0285(16) Uani 1 1 d .
H25A H 1.1771 0.6369 0.5561 0.043 Uiso 1 1 calc R
H25B H 1.2267 0.6946 0.6800 0.043 Uiso 1 1 calc R
H25C H 1.1765 0.7693 0.6079 0.043 Uiso 1 1 calc R
C26 C 0.6556(7) 0.7498(5) 0.2236(5) 0.0162(14) Uani 1 1 d .
C27 C 0.7140(7) 0.7875(6) 0.1530(5) 0.0174(14) Uani 1 1 d .
H27 H 0.6739 0.7358 0.0822 0.021 Uiso 1 1 calc R
C28 C 0.8302(7) 0.8990(6) 0.1817(5) 0.0178(14) Uani 1 1 d .
H28 H 0.8683 0.9225 0.1313 0.021 Uiso 1 1 calc R
C29 C 0.8889(7) 0.9751(6) 0.2853(5) 0.0191(14) Uani 1 1 d .
C30 C 0.8289(7) 0.9394(6) 0.3580(5) 0.0201(14) Uani 1 1 d .
H30 H 0.8677 0.9915 0.4286 0.024 Uiso 1 1 calc R
C31 C 0.7137(7) 0.8289(6) 0.3274(5) 0.0195(14) Uani 1 1 d .
H31 H 0.6732 0.8060 0.3771 0.023 Uiso 1 1 calc R
C32 C 1.0423(8) 1.1338(6) 0.2466(5) 0.0279(16) Uani 1 1 d .
H32A H 1.0891 1.0844 0.2095 0.042 Uiso 1 1 calc R
H32B H 1.1137 1.2175 0.2811 0.042 Uiso 1 1 calc R
H32C H 0.9511 1.1322 0.1969 0.042 Uiso 1 1 calc R

loop_
_atom_site_aniso_label
_atom_site_aniso_U_11
_atom_site_aniso_U_22
_atom_site_aniso_U_33
_atom_site_aniso_U_23
_atom_site_aniso_U_13
_atom_site_aniso_U_12
Pd1 0.0178(3) 0.0156(3) 0.0147(3) 0.0033(2) 0.0042(2) 0.0037(2)
S1 0.0200(9) 0.0148(8) 0.0174(9) 0.0043(7) 0.0045(7) 0.0027(7)
S2 0.0210(9) 0.0191(9) 0.0161(9) 0.0075(7) 0.0045(7) 0.0038(7)
S3 0.0184(9) 0.0163(9) 0.0167(9) 0.0049(7) 0.0042(7) 0.0036(7)
S4 0.0221(9) 0.0162(9) 0.0174(9) 0.0055(7) 0.0050(7) 0.0046(7)
O1 0.025(3) 0.018(2) 0.020(3) 0.0055(19) 0.004(2) 0.007(2)
O2 0.024(3) 0.016(2) 0.023(3) 0.006(2) 0.004(2) -0.001(2)
O3 0.015(2) 0.030(3) 0.021(2) 0.007(2) 0.004(2) 0.006(2)
O4 0.022(2) 0.019(2) 0.024(3) 0.006(2) 0.006(2) 0.001(2)
C1 0.017(3) 0.014(3) 0.019(3) 0.001(3) 0.005(3) 0.008(3)
C2 0.023(4) 0.013(3) 0.023(4) 0.008(3) 0.015(3) 0.012(3)
C3 0.022(4) 0.013(3) 0.017(3) 0.001(3) 0.009(3) 0.006(3)
C4 0.019(4) 0.012(3) 0.018(3) -0.001(3) 0.008(3) 0.005(3)
C5 0.012(3) 0.015(3) 0.021(3) 0.006(3) 0.008(3) 0.004(3)
C6 0.023(4) 0.012(3) 0.020(4) 0.007(3) 0.010(3) 0.008(3)
C7 0.020(3) 0.010(3) 0.022(4) 0.005(3) 0.006(3) 0.004(3)
C8 0.014(3) 0.022(4) 0.012(3) 0.007(3) 0.006(3) 0.003(3)
C9 0.018(3) 0.016(3) 0.018(3) 0.005(3) 0.008(3) 0.005(3)
C10 0.022(4) 0.020(3) 0.017(3) 0.009(3) 0.008(3) 0.010(3)
C11 0.023(4) 0.035(4) 0.023(4) 0.013(3) 0.007(3) 0.012(3)
C12 0.019(3) 0.011(3) 0.012(3) -0.001(3) 0.007(3) 0.003(3)
C13 0.023(4) 0.015(3) 0.016(3) 0.004(3) 0.003(3) 0.009(3)
C14 0.025(4) 0.019(4) 0.017(4) 0.007(3) 0.008(3) 0.008(3)
C15 0.024(4) 0.016(3) 0.019(4) -0.002(3) 0.010(3) 0.002(3)
C16 0.021(4) 0.017(4) 0.023(4) 0.005(3) 0.004(3) 0.005(3)
C17 0.029(4) 0.014(3) 0.018(3) 0.006(3) 0.009(3) 0.009(3)
C18 0.027(4) 0.029(4) 0.028(4) 0.010(3) 0.012(3) 0.002(3)
C19 0.017(3) 0.010(3) 0.017(3) 0.000(3) 0.001(3) 0.002(3)
C20 0.022(4) 0.015(3) 0.023(4) 0.005(3) 0.013(3) 0.004(3)
C21 0.017(4) 0.024(4) 0.023(4) 0.007(3) 0.011(3) 0.010(3)
C22 0.023(4) 0.015(3) 0.020(4) 0.004(3) 0.003(3) 0.006(3)
C23 0.023(4) 0.019(4) 0.022(4) 0.007(3) 0.008(3) 0.010(3)
C24 0.019(3) 0.013(3) 0.020(4) 0.005(3) 0.006(3) 0.004(3)
C25 0.022(4) 0.030(4) 0.030(4) 0.006(3) 0.004(3) 0.012(3)
C26 0.018(3) 0.015(3) 0.020(3) 0.007(3) 0.008(3) 0.009(3)
C27 0.014(3) 0.020(3) 0.016(3) 0.002(3) 0.002(3) 0.009(3)
C28 0.023(4) 0.020(3) 0.018(3) 0.008(3) 0.010(3) 0.012(3)
C29 0.019(4) 0.018(3) 0.025(4) 0.010(3) 0.009(3) 0.010(3)
C30 0.019(4) 0.017(3) 0.022(4) 0.006(3) 0.006(3) 0.005(3)
C31 0.024(4) 0.023(4) 0.019(4) 0.013(3) 0.010(3) 0.013(3)
C32 0.031(4) 0.022(4) 0.028(4) 0.006(3) 0.015(3) 0.003(3)

loop_
_atom_type_symbol
_atom_type_description
_atom_type_scat_dispersion_real
_atom_type_scat_dispersion_imag
_atom_type_scat_source
C C 0.0033 0.0016 'International Tables Vol C Tables 4.2.6.8 and 6.1.1.4'
H H 0.0000 0.0000 'International Tables Vol C Tables 4.2.6.8 and 6.1.1.4'
O O 0.0106 0.0060 'International Tables Vol C Tables 4.2.6.8 and 6.1.1.4'
S S 0.1246 0.1234 'International Tables Vol C Tables 4.2.6.8 and 6.1.1.4'
Pd Pd -0.9988 1.0072 'International Tables Vol C Tables 4.2.6.8 and 6.1.1.4'

loop_
_geom_angle_atom_site_label_1
_geom_angle_atom_site_label_2
_geom_angle_atom_site_label_3
_geom_angle
S4 Pd1 S1 91.10(6)
S4 Pd1 S2 177.66(7)
S1 Pd1 S2 87.82(6)
S4 Pd1 S3 87.96(6)
S1 Pd1 S3 175.59(7)
S2 Pd1 S3 93.27(6)
C1 S1 Pd1 105.8(2)
C2 S2 Pd1 106.0(2)
C3 S3 Pd1 105.3(2)
C4 S4 Pd1 105.9(2)
C8 O1 C11 118.4(5)
C15 O2 C18 116.9(5)
C22 O3 C25 117.1(5)
C29 O4 C32 115.9(5)
C2 C1 C5 123.5(6)
C2 C1 S1 120.7(5)
C5 C1 S1 115.7(5)
C1 C2 C12 125.0(6)
C1 C2 S2 119.2(5)
C12 C2 S2 115.6(4)
C4 C3 C19 122.2(6)
C4 C3 S3 120.3(5)
C19 C3 S3 117.4(4)
C3 C4 C26 124.0(6)
C3 C4 S4 120.3(5)
C26 C4 S4 115.7(5)
C6 C5 C10 119.1(6)
C6 C5 C1 120.1(5)
C10 C5 C1 120.8(5)
C7 C6 C5 120.7(6)
C7 C6 H6 119.7
C5 C6 H6 119.7
C8 C7 C6 119.5(6)
C8 C7 H7 120.3
C6 C7 H7 120.3
O1 C8 C9 116.4(5)
O1 C8 C7 124.3(6)
C9 C8 C7 119.4(6)
C10 C9 C8 122.0(6)
C10 C9 H9 119.0
C8 C9 H9 119.0
C9 C10 C5 119.3(6)
C9 C10 H10 120.4
C5 C10 H10 120.4
O1 C11 H11A 109.5
O1 C11 H11B 109.5
H11A C11 H11B 109.5
O1 C11 H11C 109.5
H11A C11 H11C 109.5
H11B C11 H11C 109.5
C13 C12 C17 117.0(6)
C13 C12 C2 121.4(6)
C17 C12 C2 121.1(5)
C14 C13 C12 122.1(6)
C14 C13 H13 118.9
C12 C13 H13 118.9
C13 C14 C15 119.5(6)
C13 C14 H14 120.2
C15 C14 H14 120.2
O2 C15 C14 125.3(6)
O2 C15 C16 114.7(6)
C14 C15 C16 120.0(6)
C17 C16 C15 120.3(6)
C17 C16 H16 119.8
C15 C16 H16 119.8
C16 C17 C12 120.8(6)
C16 C17 H17 119.6
C12 C17 H17 119.6
O2 C18 H18A 109.5
O2 C18 H18B 109.5
H18A C18 H18B 109.5
O2 C18 H18C 109.5
H18A C18 H18C 109.5
H18B C18 H18C 109.5
C24 C19 C20 117.3(6)
C24 C19 C3 121.9(6)
C20 C19 C3 120.8(6)
C21 C20 C19 121.8(6)
C21 C20 H20 119.1
C19 C20 H20 119.1
C20 C21 C22 119.0(6)
C20 C21 H21 120.5
C22 C21 H21 120.5
O3 C22 C23 115.9(6)
O3 C22 C21 124.1(6)
C23 C22 C21 120.0(6)
C24 C23 C22 120.4(6)
C24 C23 H23 119.8
C22 C23 H23 119.8
C23 C24 C19 121.3(6)
C23 C24 H24 119.3
C19 C24 H24 119.3
O3 C25 H25A 109.5
O3 C25 H25B 109.5
H25A C25 H25B 109.5
O3 C25 H25C 109.5
H25A C25 H25C 109.5
H25B C25 H25C 109.5
C27 C26 C31 118.0(6)
C27 C26 C4 120.5(6)
C31 C26 C4 121.5(5)
C26 C27 C28 122.4(6)
C26 C27 H27 118.8
C28 C27 H27 118.8
C29 C28 C27 118.9(6)
C29 C28 H28 120.5
C27 C28 H28 120.5
O4 C29 C28 124.5(6)
O4 C29 C30 115.9(6)
C28 C29 C30 119.5(6)
C31 C30 C29 120.3(6)
C31 C30 H30 119.9
C29 C30 H30 119.9
C30 C31 C26 120.9(6)
C30 C31 H31 119.6
C26 C31 H31 119.6
O4 C32 H32A 109.5
O4 C32 H32B 109.5
H32A C32 H32B 109.5
O4 C32 H32C 109.5
H32A C32 H32C 109.5
H32B C32 H32C 109.5

loop_
_geom_bond_atom_site_label_1
_geom_bond_atom_site_label_2
_geom_bond_distance
Pd1 S4 2.2505(18)
Pd1 S1 2.2535(18)
Pd1 S2 2.2566(18)
Pd1 S3 2.2706(18)
S1 C1 1.699(6)
S2 C2 1.715(6)
S3 C3 1.711(6)
S4 C4 1.708(6)
O1 C8 1.370(7)
O1 C11 1.427(7)
O2 C15 1.375(7)
O2 C18 1.436(8)
O3 C22 1.365(7)
O3 C25 1.433(7)
O4 C29 1.367(7)
O4 C32 1.436(8)
C1 C2 1.417(9)
C1 C5 1.491(8)
C2 C12 1.478(8)
C3 C4 1.411(9)
C3 C19 1.474(8)
C4 C26 1.489(8)
C5 C6 1.405(8)
C5 C10 1.406(8)
C6 C7 1.400(9)
C6 H6 0.9500
C7 C8 1.395(8)
C7 H7 0.9500
C8 C9 1.388(8)
C9 C10 1.379(8)
C9 H9 0.9500
C10 H10 0.9500
C11 H11A 0.9800
C11 H11B 0.9800
C11 H11C 0.9800
C12 C13 1.401(9)
C12 C17 1.414(9)
C13 C14 1.380(8)
C13 H13 0.9500
C14 C15 1.384(9)
C14 H14 0.9500
C15 C16 1.388(9)
C16 C17 1.383(8)
C16 H16 0.9500
C17 H17 0.9500
C18 H18A 0.9800
C18 H18B 0.9800
C18 H18C 0.9800
C19 C24 1.391(9)
C19 C20 1.399(8)
C20 C21 1.383(9)
C20 H20 0.9500
C21 C22 1.387(9)
C21 H21 0.9500
C22 C23 1.381(9)
C23 C24 1.373(9)
C23 H23 0.9500
C24 H24 0.9500
C25 H25A 0.9800
C25 H25B 0.9800
C25 H25C 0.9800
C26 C27 1.378(8)
C26 C31 1.405(8)
C27 C28 1.399(8)
C27 H27 0.9500
C28 C29 1.393(9)
C28 H28 0.9500
C29 C30 1.404(8)
C30 C31 1.383(8)
C30 H30 0.9500
C31 H31 0.9500
C32 H32A 0.9800
C32 H32B 0.9800
C32 H32C 0.9800
